data_2202226
loop_
_publ_author_name
'Wu, Jing'
'Guo, Rongwei'
'Zhou, Zhongyuan'
'Chen, Hua'
'Yeung, Chihung'

_publ_section_title
;
 3-Bromo-4-(dicyclohexylphosphinoyl)-2,6-dimethoxypyridine
;
_journal_issue 4
_journal_name_full 'Acta Crystallographica Section E'
_journal_page_first o493
_journal_page_last o494
_journal_paper_doi 10.1107/S1600536803005531
_journal_volume 59
_journal_year 2003
_chemical_formula_iupac 'C19 H29 Br N O3 P'
_chemical_formula_moiety 'C19 H29 Br N O3 P'
_chemical_formula_sum 'C19 H29 Br N O3 P'
_chemical_formula_weight 430.31
_chemical_name_systematic
;
3-Bromo-4-(dicyclohexylphosphinoyl)-2,6-dimethoxypyridine
;
_space_group_IT_number 14
_symmetry_cell_setting monoclinic
_symmetry_space_group_name_Hall '-P 2yn'
_symmetry_space_group_name_H-M 'P 1 21/n 1'
_atom_sites_solution_hydrogens geom
_atom_sites_solution_primary direct
_atom_sites_solution_secondary difmap
_audit_creation_method SHELXL-97
_cell_angle_alpha 90.00
_cell_angle_beta 92.009(3)
_cell_angle_gamma 90.00
_cell_formula_units_Z 8
_cell_length_a 9.2025(12)
_cell_length_b 18.759(2)
_cell_length_c 23.761(3)
_cell_measurement_reflns_used 8624
_cell_measurement_temperature 294(2)
_cell_measurement_theta_max 27.5
_cell_measurement_theta_min 1
_cell_volume 4099.3(9)
_computing_cell_refinement SMART
_computing_data_collection 'SMART (Siemens, 1995) '
_computing_data_reduction 'SHELXTL-NT (Siemens, 1995)'
_computing_molecular_graphics SHELXTL-NT
_computing_publication_material SHELXTL-NT
_computing_structure_refinement 'SHELXL97 (Sheldrick, 1997)'
_computing_structure_solution 'SHELXS97 (Sheldrick, 1997)'
_diffrn_ambient_temperature 294(2)
_diffrn_measured_fraction_theta_full 0.997
_diffrn_measured_fraction_theta_max 0.997
_diffrn_measurement_device_type 'Siemens SMART CCD area-detector'
_diffrn_measurement_method '\f and \w'
_diffrn_radiation_monochromator graphite
_diffrn_radiation_source 'fine-focus sealed tube'
_diffrn_radiation_type MoK\a
_diffrn_radiation_wavelength 0.71073
_diffrn_reflns_av_R_equivalents 0.0614
_diffrn_reflns_av_sigmaI/netI 0.1136
_diffrn_reflns_limit_h_max 11
_diffrn_reflns_limit_h_min -11
_diffrn_reflns_limit_k_max 24
_diffrn_reflns_limit_k_min -19
_diffrn_reflns_limit_l_max 27
_diffrn_reflns_limit_l_min -30
_diffrn_reflns_number 27403
_diffrn_reflns_theta_full 27.54
_diffrn_reflns_theta_max 27.54
_diffrn_reflns_theta_min 2.17
_diffrn_standards_interval_count 0
_diffrn_standards_interval_time 0
_diffrn_standards_number 0
_exptl_absorpt_coefficient_mu 2.101
_exptl_absorpt_correction_T_max 0.6326
_exptl_absorpt_correction_T_min 0.5714
_exptl_absorpt_correction_type multi-scan
_exptl_absorpt_process_details '(SADABS; Sheldrick, 1996)'
_exptl_crystal_colour colorless
_exptl_crystal_density_diffrn 1.394
_exptl_crystal_density_method 'not measured'
_exptl_crystal_description prism
_exptl_crystal_F_000 1792
_exptl_crystal_size_max 0.30
_exptl_crystal_size_mid 0.26
_exptl_crystal_size_min 0.24
_refine_diff_density_max 0.912
_refine_diff_density_min -0.597
_refine_ls_extinction_method none
_refine_ls_goodness_of_fit_ref 1.026
_refine_ls_hydrogen_treatment constr
_refine_ls_matrix_type full
_refine_ls_number_parameters 451
_refine_ls_number_reflns 9427
_refine_ls_number_restraints 0
_refine_ls_restrained_S_all 1.026
_refine_ls_R_factor_all 0.1337
_refine_ls_R_factor_gt 0.0516
_refine_ls_shift/su_max 0.002
_refine_ls_shift/su_mean 0.000
_refine_ls_structure_factor_coef Fsqd
_refine_ls_weighting_details 'calc w = 1/[\s^2^(Fo^2^)+(0.035P)^2^] where P = (Fo^2^+2Fc^2^)/3'
_refine_ls_weighting_scheme calc
_refine_ls_wR_factor_gt 0.1051
_refine_ls_wR_factor_ref 0.1165
_reflns_number_gt 3936
_reflns_number_total 9427
_reflns_threshold_expression I>2\s(I)
_cod_data_source_file ww6064.cif
_cod_data_source_block I
_cod_depositor_comments
;
The following automatic conversions were performed:
'_symmetry_cell_setting' value 'Monoclinic' changed to 'monoclinic'
according to '/home/saulius/struct/CIF-dictionaries/cif_core.dic'
dictionary named 'cif_core.dic' version 2.4.1 from 2010-06-29.

Automatic conversion script
Id: cif_fix_enum 1527 2010-12-29 10:47:43Z saulius 

The following automatic conversions were performed:

'_symmetry_cell_setting' value 'Monoclinic' changed to 'monoclinic'
according to /home/saulius/struct/CIF-dictionaries/cif_core.dic
dictionary named 'cif_core.dic' version 2.4.1 from 2010-06-29.

Automatic conversion script
Id: cif_fix_values 1715 2011-07-08 13:25:40Z adriana 
;
_cod_original_sg_symbol_H-M 'P 21/n'
_cod_database_code 2202226
_cod_database_fobs_code 2202226

loop_
_symmetry_equiv_pos_as_xyz
'x, y, z'
'-x+1/2, y+1/2, -z+1/2'
'-x, -y, -z'
'x-1/2, -y-1/2, z-1/2'

loop_
_atom_site_label
_atom_site_fract_x
_atom_site_fract_y
_atom_site_fract_z
_atom_site_U_iso_or_equiv
_atom_site_adp_type
_atom_site_calc_flag
_atom_site_refinement_flags
_atom_site_occupancy
_atom_site_disorder_assembly
_atom_site_disorder_group
_atom_site_type_symbol
Br1 0.37202(5) 0.30717(3) 0.55442(2) 0.06490(18) Uani d . 1 . . Br
P1 0.22148(13) 0.35103(7) 0.41928(5) 0.0532(3) Uani d . 1 . . P
O1 0.1201(3) 0.36109(17) 0.37024(11) 0.0722(10) Uani d . 1 . . O
O2 0.1533(3) 0.22404(17) 0.61400(13) 0.0655(9) Uani d . 1 . . O
O3 -0.2073(4) 0.20364(19) 0.47620(12) 0.0770(10) Uani d . 1 . . O
N1 -0.0290(4) 0.21495(19) 0.54593(14) 0.0493(10) Uani d . 1 . . N
C1 0.3831(5) 0.2989(2) 0.40401(18) 0.0543(12) Uani d . 1 . . C
H1A 0.4315 0.2889 0.4405 0.065 Uiso calc R 1 . . H
C2 0.4918(6) 0.3365(3) 0.3703(2) 0.0870(18) Uani d . 1 . . C
H2A 0.5296 0.3769 0.3918 0.104 Uiso calc R 1 . . H
H2B 0.4439 0.3550 0.3364 0.104 Uiso calc R 1 . . H
C3 0.6155(6) 0.2907(3) 0.3543(3) 0.0944(19) Uani d . 1 . . C
H3A 0.6778 0.2825 0.3875 0.113 Uiso calc R 1 . . H
H3B 0.6722 0.3163 0.3272 0.113 Uiso calc R 1 . . H
C4 0.5727(7) 0.2203(3) 0.3297(3) 0.107(2) Uani d . 1 . . C
H4A 0.5306 0.2275 0.2921 0.128 Uiso calc R 1 . . H
H4B 0.6587 0.1909 0.3266 0.128 Uiso calc R 1 . . H
C5 0.4682(7) 0.1835(3) 0.3639(3) 0.118(2) Uani d . 1 . . C
H5A 0.5180 0.1668 0.3981 0.142 Uiso calc R 1 . . H
H5B 0.4327 0.1419 0.3434 0.142 Uiso calc R 1 . . H
C6 0.3402(6) 0.2279(3) 0.3798(2) 0.0917(19) Uani d . 1 . . C
H6A 0.2774 0.2353 0.3467 0.110 Uiso calc R 1 . . H
H6B 0.2850 0.2021 0.4073 0.110 Uiso calc R 1 . . H
C7 0.2827(5) 0.4360(2) 0.44960(16) 0.0450(11) Uani d . 1 . . C
H7A 0.3785 0.4286 0.4680 0.054 Uiso calc R 1 . . H
C8 0.1816(5) 0.4673(3) 0.49314(19) 0.0656(14) Uani d . 1 . . C
H8A 0.0846 0.4720 0.4763 0.079 Uiso calc R 1 . . H
H8B 0.1765 0.4348 0.5247 0.079 Uiso calc R 1 . . H
C9 0.2329(5) 0.5393(3) 0.51426(19) 0.0683(14) Uani d . 1 . . C
H9A 0.1632 0.5581 0.5401 0.082 Uiso calc R 1 . . H
H9B 0.3252 0.5338 0.5348 0.082 Uiso calc R 1 . . H
C10 0.2508(6) 0.5915(3) 0.4669(2) 0.0839(17) Uani d . 1 . . C
H10A 0.2910 0.6357 0.4818 0.101 Uiso calc R 1 . . H
H10B 0.1565 0.6018 0.4492 0.101 Uiso calc R 1 . . H
C11 0.3509(6) 0.5613(3) 0.4233(2) 0.0799(17) Uani d . 1 . . C
H11A 0.3556 0.5944 0.3920 0.096 Uiso calc R 1 . . H
H11B 0.4482 0.5566 0.4400 0.096 Uiso calc R 1 . . H
C12 0.3001(5) 0.4890(2) 0.40137(18) 0.0641(14) Uani d . 1 . . C
H12A 0.3701 0.4706 0.3755 0.077 Uiso calc R 1 . . H
H12B 0.2078 0.4945 0.3809 0.077 Uiso calc R 1 . . H
C13 0.1291(5) 0.2984(2) 0.47399(16) 0.0440(11) Uani d . 1 . . C
C14 0.1844(4) 0.2811(2) 0.52684(18) 0.0479(12) Uani d . 1 . . C
C15 0.1003(5) 0.2396(2) 0.56209(18) 0.0498(12) Uani d . 1 . . C
C16 -0.0792(5) 0.2307(3) 0.4938(2) 0.0539(12) Uani d . 1 . . C
C17 -0.0032(5) 0.2738(2) 0.45722(19) 0.0572(13) Uani d . 1 . . C
H17A -0.0430 0.2855 0.4219 0.069 Uiso calc R 1 . . H
C18 0.0722(5) 0.1757(3) 0.64868(19) 0.0787(17) Uani d . 1 . . C
H18A 0.1228 0.1696 0.6844 0.118 Uiso calc R 1 . . H
H18B 0.0627 0.1304 0.6301 0.118 Uiso calc R 1 . . H
H18C -0.0227 0.1951 0.6545 0.118 Uiso calc R 1 . . H
C19 -0.2789(6) 0.1560(3) 0.5116(2) 0.101(2) Uani d . 1 . . C
H19A -0.3690 0.1412 0.4936 0.151 Uiso calc R 1 . . H
H19B -0.2981 0.1792 0.5466 0.151 Uiso calc R 1 . . H
H19C -0.2185 0.1150 0.5187 0.151 Uiso calc R 1 . . H
Br2 0.85647(5) 0.04305(3) 0.747128(18) 0.06861(19) Uani d . 1 . . Br
P2 0.49520(12) 0.07662(7) 0.69441(4) 0.0456(3) Uani d . 1 . . P
O4 0.3660(3) 0.08126(16) 0.65554(11) 0.0575(8) Uani d . 1 . . O
O5 1.0107(3) -0.03275(18) 0.65904(12) 0.0719(10) Uani d . 1 . . O
O6 0.6551(4) -0.04846(18) 0.51877(12) 0.0789(11) Uani d . 1 . . O
N2 0.8342(4) -0.04124(19) 0.58850(15) 0.0533(10) Uani d . 1 . . N
C20 0.4615(5) 0.0253(2) 0.75805(16) 0.0527(12) Uani d . 1 . . C
H20A 0.5261 0.0436 0.7884 0.063 Uiso calc R 1 . . H
C21 0.4891(6) -0.0536(2) 0.75249(19) 0.0708(15) Uani d . 1 . . C
H21A 0.5902 -0.0611 0.7439 0.085 Uiso calc R 1 . . H
H21B 0.4296 -0.0722 0.7213 0.085 Uiso calc R 1 . . H
C22 0.4556(7) -0.0946(3) 0.8055(2) 0.0893(18) Uani d . 1 . . C
H22A 0.5215 -0.0796 0.8359 0.107 Uiso calc R 1 . . H
H22B 0.4708 -0.1451 0.7992 0.107 Uiso calc R 1 . . H
C23 0.3000(7) -0.0823(3) 0.8222(2) 0.104(2) Uani d . 1 . . C
H23A 0.2337 -0.1029 0.7939 0.125 Uiso calc R 1 . . H
H23B 0.2837 -0.1057 0.8578 0.125 Uiso calc R 1 . . H
C24 0.2700(7) -0.0042(4) 0.8275(2) 0.116(2) Uani d . 1 . . C
H24A 0.3274 0.0146 0.8592 0.139 Uiso calc R 1 . . H
H24B 0.1682 0.0025 0.8354 0.139 Uiso calc R 1 . . H
C25 0.3048(6) 0.0376(3) 0.7749(2) 0.0874(18) Uani d . 1 . . C
H25A 0.2899 0.0880 0.7817 0.105 Uiso calc R 1 . . H
H25B 0.2390 0.0232 0.7442 0.105 Uiso calc R 1 . . H
C26 0.5657(4) 0.1628(2) 0.71600(16) 0.0457(11) Uani d . 1 . . C
H26A 0.6390 0.1547 0.7462 0.055 Uiso calc R 1 . . H
C27 0.4483(5) 0.2098(2) 0.73966(19) 0.0647(14) Uani d . 1 . . C
H27A 0.4069 0.1862 0.7717 0.078 Uiso calc R 1 . . H
H27B 0.3712 0.2164 0.7112 0.078 Uiso calc R 1 . . H
C28 0.5077(6) 0.2828(3) 0.7581(2) 0.0740(16) Uani d . 1 . . C
H28A 0.4287 0.3121 0.7710 0.089 Uiso calc R 1 . . H
H28B 0.5775 0.2767 0.7893 0.089 Uiso calc R 1 . . H
C29 0.5806(6) 0.3203(3) 0.7099(2) 0.0833(17) Uani d . 1 . . C
H29A 0.6225 0.3649 0.7231 0.100 Uiso calc R 1 . . H
H29B 0.5088 0.3309 0.6802 0.100 Uiso calc R 1 . . H
C30 0.6997(6) 0.2730(3) 0.6867(2) 0.0864(17) Uani d . 1 . . C
H30A 0.7418 0.2964 0.6547 0.104 Uiso calc R 1 . . H
H30B 0.7760 0.2664 0.7153 0.104 Uiso calc R 1 . . H
C31 0.6401(5) 0.2011(2) 0.66855(19) 0.0635(14) Uani d . 1 . . C
H31A 0.7191 0.1717 0.6557 0.076 Uiso calc R 1 . . H
H31B 0.5710 0.2076 0.6372 0.076 Uiso calc R 1 . . H
C32 0.6408(5) 0.0305(2) 0.65661(15) 0.0415(11) Uani d . 1 . . C
C33 0.7819(5) 0.0158(2) 0.67508(16) 0.0469(11) Uani d . 1 . . C
C34 0.8745(5) -0.0190(2) 0.63953(19) 0.0512(12) Uani d . 1 . . C
C35 0.6992(6) -0.0269(2) 0.57106(18) 0.0546(13) Uani d . 1 . . C
C36 0.5997(5) 0.0085(2) 0.60255(17) 0.0502(12) Uani d . 1 . . C
H36A 0.5065 0.0176 0.5879 0.060 Uiso calc R 1 . . H
C37 1.1078(5) -0.0689(3) 0.6223(2) 0.0925(19) Uani d . 1 . . C
H37A 1.2005 -0.0754 0.6414 0.139 Uiso calc R 1 . . H
H37B 1.1198 -0.0408 0.5890 0.139 Uiso calc R 1 . . H
H37C 1.0678 -0.1145 0.6121 0.139 Uiso calc R 1 . . H
C38 0.7538(6) -0.0878(3) 0.4870(2) 0.0947(19) Uani d . 1 . . C
H38A 0.7090 -0.0999 0.4512 0.142 Uiso calc R 1 . . H
H38B 0.7804 -0.1307 0.5069 0.142 Uiso calc R 1 . . H
H38C 0.8392 -0.0597 0.4814 0.142 Uiso calc R 1 . . H

loop_
_atom_site_aniso_label
_atom_site_aniso_U_11
_atom_site_aniso_U_22
_atom_site_aniso_U_33
_atom_site_aniso_U_12
_atom_site_aniso_U_13
_atom_site_aniso_U_23
Br1 0.0548(3) 0.0821(4) 0.0573(3) -0.0078(3) -0.0040(2) 0.0054(3)
P1 0.0562(8) 0.0582(9) 0.0455(7) -0.0041(7) 0.0065(6) 0.0029(7)
O1 0.081(2) 0.083(3) 0.0513(18) -0.006(2) -0.0153(17) 0.0075(18)
O2 0.054(2) 0.079(3) 0.063(2) -0.0047(18) -0.0001(17) 0.0187(19)
O3 0.060(2) 0.104(3) 0.066(2) -0.031(2) -0.0047(18) 0.017(2)
N1 0.043(2) 0.053(3) 0.053(2) 0.000(2) 0.0125(19) 0.006(2)
C1 0.061(3) 0.053(3) 0.050(3) -0.004(3) 0.016(2) -0.005(3)
C2 0.075(4) 0.066(4) 0.123(5) 0.002(3) 0.044(4) 0.002(4)
C3 0.075(4) 0.075(5) 0.136(5) 0.005(4) 0.049(4) 0.013(4)
C4 0.101(5) 0.091(5) 0.130(5) 0.032(4) 0.035(4) -0.017(5)
C5 0.144(6) 0.071(4) 0.146(6) -0.011(4) 0.091(5) -0.023(4)
C6 0.099(5) 0.071(4) 0.109(4) -0.024(4) 0.048(4) -0.034(4)
C7 0.049(3) 0.041(3) 0.045(2) 0.003(2) 0.008(2) 0.005(2)
C8 0.073(4) 0.060(4) 0.065(3) 0.005(3) 0.016(3) 0.001(3)
C9 0.073(4) 0.061(4) 0.071(3) 0.002(3) 0.005(3) -0.013(3)
C10 0.106(5) 0.050(4) 0.096(4) 0.010(3) 0.002(4) -0.006(3)
C11 0.116(5) 0.046(4) 0.079(4) -0.008(3) 0.013(3) 0.016(3)
C12 0.088(4) 0.055(3) 0.050(3) -0.002(3) 0.006(3) 0.008(3)
C13 0.048(3) 0.042(3) 0.042(2) 0.005(2) 0.009(2) 0.006(2)
C14 0.041(3) 0.048(3) 0.055(3) -0.004(2) 0.006(2) -0.002(2)
C15 0.050(3) 0.053(3) 0.047(3) 0.010(3) 0.008(2) 0.004(3)
C16 0.049(3) 0.057(3) 0.056(3) -0.005(3) 0.008(3) 0.004(3)
C17 0.053(3) 0.062(3) 0.056(3) -0.002(3) 0.003(3) -0.001(3)
C18 0.065(4) 0.110(5) 0.062(3) 0.003(3) 0.014(3) 0.032(3)
C19 0.075(4) 0.154(6) 0.072(4) -0.051(4) 0.003(3) 0.025(4)
Br2 0.0607(3) 0.0930(4) 0.0515(3) 0.0121(3) -0.0075(2) -0.0178(3)
P2 0.0424(7) 0.0519(8) 0.0427(6) 0.0027(6) 0.0061(5) -0.0041(6)
O4 0.0463(19) 0.071(2) 0.0546(17) 0.0099(16) -0.0003(15) -0.0143(17)
O5 0.051(2) 0.098(3) 0.067(2) 0.022(2) 0.0063(17) -0.018(2)
O6 0.094(3) 0.092(3) 0.0496(19) 0.033(2) -0.0078(18) -0.0273(19)
N2 0.063(3) 0.055(3) 0.043(2) 0.009(2) 0.014(2) -0.003(2)
C20 0.058(3) 0.056(3) 0.045(3) -0.009(3) 0.014(2) -0.004(2)
C21 0.084(4) 0.053(4) 0.076(3) 0.000(3) 0.023(3) 0.005(3)
C22 0.111(5) 0.066(4) 0.092(4) -0.015(4) 0.019(4) 0.021(3)
C23 0.116(6) 0.097(6) 0.101(5) -0.035(4) 0.042(4) 0.017(4)
C24 0.113(6) 0.137(7) 0.102(5) -0.012(5) 0.067(4) 0.013(5)
C25 0.086(4) 0.080(4) 0.100(4) 0.009(3) 0.059(4) 0.008(3)
C26 0.043(3) 0.047(3) 0.047(2) 0.009(2) 0.001(2) 0.002(2)
C27 0.072(4) 0.060(4) 0.064(3) 0.003(3) 0.022(3) -0.011(3)
C28 0.091(4) 0.061(4) 0.070(3) 0.013(3) 0.003(3) -0.015(3)
C29 0.091(4) 0.045(4) 0.114(5) 0.001(3) 0.004(4) -0.002(3)
C30 0.070(4) 0.062(4) 0.129(5) -0.009(3) 0.029(4) 0.004(4)
C31 0.065(3) 0.058(3) 0.070(3) 0.004(3) 0.023(3) 0.008(3)
C32 0.051(3) 0.039(3) 0.035(2) -0.001(2) 0.008(2) -0.003(2)
C33 0.048(3) 0.049(3) 0.044(2) 0.005(2) 0.007(2) -0.004(2)
C34 0.048(3) 0.052(3) 0.054(3) 0.010(3) 0.008(2) 0.008(3)
C35 0.071(4) 0.052(3) 0.041(3) 0.008(3) 0.006(3) -0.004(2)
C36 0.049(3) 0.055(3) 0.047(3) 0.009(2) 0.002(2) -0.004(2)
C37 0.057(4) 0.130(5) 0.091(4) 0.035(4) 0.014(3) -0.016(4)
C38 0.125(5) 0.107(5) 0.052(3) 0.048(4) 0.008(3) -0.023(3)

loop_
_atom_type_symbol
_atom_type_description
_atom_type_scat_dispersion_real
_atom_type_scat_dispersion_imag
_atom_type_scat_source
C C 0.0033 0.0016 'International Tables Vol C Tables 4.2.6.8 and 6.1.1.4'
H H 0.0000 0.0000 'International Tables Vol C Tables 4.2.6.8 and 6.1.1.4'
N N 0.0061 0.0033 'International Tables Vol C Tables 4.2.6.8 and 6.1.1.4'
O O 0.0106 0.0060 'International Tables Vol C Tables 4.2.6.8 and 6.1.1.4'
P P 0.1023 0.0942 'International Tables Vol C Tables 4.2.6.8 and 6.1.1.4'
Br Br -0.2901 2.4595 'International Tables Vol C Tables 4.2.6.8 and 6.1.1.4'

loop_
_geom_angle_atom_site_label_1
_geom_angle_atom_site_label_2
_geom_angle_atom_site_label_3
_geom_angle
O1 P1 C1 114.03(19)
O1 P1 C7 112.1(2)
C1 P1 C7 107.6(2)
O1 P1 C13 109.1(2)
C1 P1 C13 104.5(2)
C7 P1 C13 109.19(18)
C15 O2 C18 118.7(4)
C16 O3 C19 118.8(4)
C15 N1 C16 118.0(4)
C2 C1 C6 113.0(4)
C2 C1 P1 115.0(3)
C6 C1 P1 110.3(3)
C2 C1 H1A 105.9
C6 C1 H1A 105.9
P1 C1 H1A 105.9
C1 C2 C3 113.6(4)
C1 C2 H2A 108.8
C3 C2 H2A 108.8
C1 C2 H2B 108.8
C3 C2 H2B 108.8
H2A C2 H2B 107.7
C2 C3 C4 114.7(5)
C2 C3 H3A 108.6
C4 C3 H3A 108.6
C2 C3 H3B 108.6
C4 C3 H3B 108.6
H3A C3 H3B 107.6
C5 C4 C3 111.9(5)
C5 C4 H4A 109.2
C3 C4 H4A 109.2
C5 C4 H4B 109.2
C3 C4 H4B 109.2
H4A C4 H4B 107.9
C4 C5 C6 114.6(5)
C4 C5 H5A 108.6
C6 C5 H5A 108.6
C4 C5 H5B 108.6
C6 C5 H5B 108.6
H5A C5 H5B 107.6
C1 C6 C5 113.0(5)
C1 C6 H6A 109.0
C5 C6 H6A 109.0
C1 C6 H6B 109.0
C5 C6 H6B 109.0
H6A C6 H6B 107.8
C12 C7 C8 109.8(4)
C12 C7 P1 108.1(3)
C8 C7 P1 114.4(3)
C12 C7 H7A 108.1
C8 C7 H7A 108.1
P1 C7 H7A 108.1
C9 C8 C7 112.1(4)
C9 C8 H8A 109.2
C7 C8 H8A 109.2
C9 C8 H8B 109.2
C7 C8 H8B 109.2
H8A C8 H8B 107.9
C10 C9 C8 112.0(4)
C10 C9 H9A 109.2
C8 C9 H9A 109.2
C10 C9 H9B 109.2
C8 C9 H9B 109.2
H9A C9 H9B 107.9
C9 C10 C11 110.6(4)
C9 C10 H10A 109.5
C11 C10 H10A 109.5
C9 C10 H10B 109.5
C11 C10 H10B 109.5
H10A C10 H10B 108.1
C12 C11 C10 112.3(4)
C12 C11 H11A 109.1
C10 C11 H11A 109.1
C12 C11 H11B 109.1
C10 C11 H11B 109.1
H11A C11 H11B 107.9
C11 C12 C7 111.2(3)
C11 C12 H12A 109.4
C7 C12 H12A 109.4
C11 C12 H12B 109.4
C7 C12 H12B 109.4
H12A C12 H12B 108.0
C17 C13 C14 119.3(4)
C17 C13 P1 113.9(3)
C14 C13 P1 126.8(4)
C13 C14 C15 118.9(4)
C13 C14 Br1 124.0(3)
C15 C14 Br1 117.1(3)
N1 C15 O2 119.0(4)
N1 C15 C14 122.2(4)
O2 C15 C14 118.8(4)
O3 C16 N1 118.4(4)
O3 C16 C17 118.8(4)
N1 C16 C17 122.7(4)
C13 C17 C16 118.8(4)
C13 C17 H17A 120.6
C16 C17 H17A 120.6
O2 C18 H18A 109.5
O2 C18 H18B 109.5
H18A C18 H18B 109.5
O2 C18 H18C 109.5
H18A C18 H18C 109.5
H18B C18 H18C 109.5
O3 C19 H19A 109.5
O3 C19 H19B 109.5
H19A C19 H19B 109.5
O3 C19 H19C 109.5
H19A C19 H19C 109.5
H19B C19 H19C 109.5
O4 P2 C26 113.32(19)
O4 P2 C20 113.00(19)
C26 P2 C20 107.78(19)
O4 P2 C32 107.65(17)
C26 P2 C32 107.23(19)
C20 P2 C32 107.56(19)
C34 O5 C37 118.1(4)
C35 O6 C38 117.9(4)
C35 N2 C34 116.9(4)
C21 C20 C25 109.5(4)
C21 C20 P2 114.2(3)
C25 C20 P2 109.1(3)
C21 C20 H20A 107.9
C25 C20 H20A 107.9
P2 C20 H20A 107.9
C20 C21 C22 112.7(4)
C20 C21 H21A 109.1
C22 C21 H21A 109.1
C20 C21 H21B 109.1
C22 C21 H21B 109.1
H21A C21 H21B 107.8
C21 C22 C23 111.2(5)
C21 C22 H22A 109.4
C23 C22 H22A 109.4
C21 C22 H22B 109.4
C23 C22 H22B 109.4
H22A C22 H22B 108.0
C24 C23 C22 110.4(5)
C24 C23 H23A 109.6
C22 C23 H23A 109.6
C24 C23 H23B 109.6
C22 C23 H23B 109.6
H23A C23 H23B 108.1
C23 C24 C25 113.0(5)
C23 C24 H24A 109.0
C25 C24 H24A 109.0
C23 C24 H24B 109.0
C25 C24 H24B 109.0
H24A C24 H24B 107.8
C24 C25 C20 111.5(4)
C24 C25 H25A 109.3
C20 C25 H25A 109.3
C24 C25 H25B 109.3
C20 C25 H25B 109.3
H25A C25 H25B 108.0
C27 C26 C31 110.2(4)
C27 C26 P2 111.8(3)
C31 C26 P2 112.2(3)
C27 C26 H26A 107.4
C31 C26 H26A 107.4
P2 C26 H26A 107.5
C26 C27 C28 111.9(4)
C26 C27 H27A 109.2
C28 C27 H27A 109.2
C26 C27 H27B 109.2
C28 C27 H27B 109.2
H27A C27 H27B 107.9
C29 C28 C27 111.1(4)
C29 C28 H28A 109.4
C27 C28 H28A 109.4
C29 C28 H28B 109.4
C27 C28 H28B 109.4
H28A C28 H28B 108.0
C28 C29 C30 110.2(4)
C28 C29 H29A 109.6
C30 C29 H29A 109.6
C28 C29 H29B 109.6
C30 C29 H29B 109.6
H29A C29 H29B 108.1
C31 C30 C29 111.3(4)
C31 C30 H30A 109.4
C29 C30 H30A 109.4
C31 C30 H30B 109.4
C29 C30 H30B 109.4
H30A C30 H30B 108.0
C30 C31 C26 112.2(4)
C30 C31 H31A 109.2
C26 C31 H31A 109.2
C30 C31 H31B 109.2
C26 C31 H31B 109.2
H31A C31 H31B 107.9
C33 C32 C36 117.1(4)
C33 C32 P2 128.7(3)
C36 C32 P2 114.1(3)
C32 C33 C34 119.4(4)
C32 C33 Br2 122.7(3)
C34 C33 Br2 117.9(3)
N2 C34 O5 118.9(4)
N2 C34 C33 123.3(4)
O5 C34 C33 117.7(4)
N2 C35 O6 118.3(4)
N2 C35 C36 124.3(4)
O6 C35 C36 117.3(5)
C35 C36 C32 118.8(4)
C35 C36 H36A 120.6
C32 C36 H36A 120.6
O5 C37 H37A 109.5
O5 C37 H37B 109.5
H37A C37 H37B 109.5
O5 C37 H37C 109.5
H37A C37 H37C 109.5
H37B C37 H37C 109.5
O6 C38 H38A 109.5
O6 C38 H38B 109.5
H38A C38 H38B 109.5
O6 C38 H38C 109.5
H38A C38 H38C 109.5
H38B C38 H38C 109.5

loop_
_geom_bond_atom_site_label_1
_geom_bond_atom_site_label_2
_geom_bond_site_symmetry_2
_geom_bond_distance
_geom_bond_publ_flag
Br1 C14 . 1.890(4) ?
P1 O1 . 1.479(3) ?
P1 C1 . 1.826(4) ?
P1 C7 . 1.830(4) ?
P1 C13 . 1.861(4) ?
O2 C15 . 1.342(5) ?
O2 C18 . 1.450(5) ?
O3 C16 . 1.337(5) ?
O3 C19 . 1.407(5) ?
N1 C15 . 1.322(5) ?
N1 C16 . 1.340(5) ?
C1 C2 . 1.482(6) ?
C1 C6 . 1.498(6) ?
C1 H1A . 0.9800 ?
C2 C3 . 1.487(7) ?
C2 H2A . 0.9700 ?
C2 H2B . 0.9700 ?
C3 C4 . 1.491(7) ?
C3 H3A . 0.9700 ?
C3 H3B . 0.9700 ?
C4 C5 . 1.455(7) ?
C4 H4A . 0.9700 ?
C4 H4B . 0.9700 ?
C5 C6 . 1.503(7) ?
C5 H5A . 0.9700 ?
C5 H5B . 0.9700 ?
C6 H6A . 0.9700 ?
C6 H6B . 0.9700 ?
C7 C12 . 1.530(5) ?
C7 C8 . 1.532(5) ?
C7 H7A . 0.9800 ?
C8 C9 . 1.511(6) ?
C8 H8A . 0.9700 ?
C8 H8B . 0.9700 ?
C9 C10 . 1.505(6) ?
C9 H9A . 0.9700 ?
C9 H9B . 0.9700 ?
C10 C11 . 1.520(6) ?
C10 H10A . 0.9700 ?
C10 H10B . 0.9700 ?
C11 C12 . 1.521(6) ?
C11 H11A . 0.9700 ?
C11 H11B . 0.9700 ?
C12 H12A . 0.9700 ?
C12 H12B . 0.9700 ?
C13 C17 . 1.349(5) ?
C13 C14 . 1.378(5) ?
C14 C15 . 1.396(6) ?
C16 C17 . 1.393(6) ?
C17 H17A . 0.9300 ?
C18 H18A . 0.9600 ?
C18 H18B . 0.9600 ?
C18 H18C . 0.9600 ?
C19 H19A . 0.9600 ?
C19 H19B . 0.9600 ?
C19 H19C . 0.9600 ?
Br2 C33 . 1.892(4) ?
P2 O4 . 1.482(3) ?
P2 C26 . 1.810(4) ?
P2 C20 . 1.828(4) ?
P2 C32 . 1.853(4) ?
O5 C34 . 1.347(5) ?
O5 C37 . 1.440(5) ?
O6 C35 . 1.355(5) ?
O6 C38 . 1.410(5) ?
N2 C35 . 1.323(5) ?
N2 C34 . 1.323(5) ?
C20 C21 . 1.509(6) ?
C20 C25 . 1.527(6) ?
C20 H20A . 0.9800 ?
C21 C22 . 1.516(6) ?
C21 H21A . 0.9700 ?
C21 H21B . 0.9700 ?
C22 C23 . 1.517(7) ?
C22 H22A . 0.9700 ?
C22 H22B . 0.9700 ?
C23 C24 . 1.497(8) ?
C23 H23A . 0.9700 ?
C23 H23B . 0.9700 ?
C24 C25 . 1.519(7) ?
C24 H24A . 0.9700 ?
C24 H24B . 0.9700 ?
C25 H25A . 0.9700 ?
C25 H25B . 0.9700 ?
C26 C27 . 1.518(5) ?
C26 C31 . 1.520(5) ?
C26 H26A . 0.9800 ?
C27 C28 . 1.533(6) ?
C27 H27A . 0.9700 ?
C27 H27B . 0.9700 ?
C28 C29 . 1.520(6) ?
C28 H28A . 0.9700 ?
C28 H28B . 0.9700 ?
C29 C30 . 1.528(6) ?
C29 H29A . 0.9700 ?
C29 H29B . 0.9700 ?
C30 C31 . 1.512(6) ?
C30 H30A . 0.9700 ?
C30 H30B . 0.9700 ?
C31 H31A . 0.9700 ?
C31 H31B . 0.9700 ?
C32 C33 . 1.384(5) ?
C32 C36 . 1.389(5) ?
C33 C34 . 1.385(5) ?
C35 C36 . 1.374(5) ?
C36 H36A . 0.9300 ?
C37 H37A . 0.9600 ?
C37 H37B . 0.9600 ?
C37 H37C . 0.9600 ?
C38 H38A . 0.9600 ?
C38 H38B . 0.9600 ?
C38 H38C . 0.9600 ?

loop_
_geom_torsion_atom_site_label_1
_geom_torsion_atom_site_label_2
_geom_torsion_atom_site_label_3
_geom_torsion_atom_site_label_4
_geom_torsion
O1 P1 C1 C2 73.2(4)
C7 P1 C1 C2 -51.8(4)
C13 P1 C1 C2 -167.8(4)
O1 P1 C1 C6 -55.9(4)
C7 P1 C1 C6 179.1(3)
C13 P1 C1 C6 63.1(4)
C6 C1 C2 C3 -47.0(7)
P1 C1 C2 C3 -174.8(4)
C1 C2 C3 C4 48.5(7)
C2 C3 C4 C5 -49.2(8)
C3 C4 C5 C6 49.6(8)
C2 C1 C6 C5 47.2(7)
P1 C1 C6 C5 177.5(4)
C4 C5 C6 C1 -49.6(8)
O1 P1 C7 C12 -36.3(4)
C1 P1 C7 C12 89.9(3)
C13 P1 C7 C12 -157.3(3)
O1 P1 C7 C8 86.4(3)
C1 P1 C7 C8 -147.5(3)
C13 P1 C7 C8 -34.6(4)
C12 C7 C8 C9 -55.0(5)
P1 C7 C8 C9 -176.7(3)
C7 C8 C9 C10 55.9(5)
C8 C9 C10 C11 -54.7(6)
C9 C10 C11 C12 55.0(6)
C10 C11 C12 C7 -55.6(6)
C8 C7 C12 C11 54.5(5)
P1 C7 C12 C11 180.0(4)
O1 P1 C13 C17 6.2(4)
C1 P1 C13 C17 -116.1(3)
C7 P1 C13 C17 129.0(3)
O1 P1 C13 C14 -176.4(4)
C1 P1 C13 C14 61.3(4)
C7 P1 C13 C14 -53.6(4)
C17 C13 C14 C15 -1.4(6)
P1 C13 C14 C15 -178.6(3)
C17 C13 C14 Br1 176.4(3)
P1 C13 C14 Br1 -0.9(6)
C16 N1 C15 O2 -179.5(4)
C16 N1 C15 C14 0.1(6)
C18 O2 C15 N1 5.2(6)
C18 O2 C15 C14 -174.4(4)
C13 C14 C15 N1 1.8(7)
Br1 C14 C15 N1 -176.1(3)
C13 C14 C15 O2 -178.6(4)
Br1 C14 C15 O2 3.5(5)
C19 O3 C16 N1 -4.2(7)
C19 O3 C16 C17 175.4(5)
C15 N1 C16 O3 177.3(4)
C15 N1 C16 C17 -2.4(7)
C14 C13 C17 C16 -0.8(7)
P1 C13 C17 C16 176.8(3)
O3 C16 C17 C13 -176.9(4)
N1 C16 C17 C13 2.8(7)
O4 P2 C20 C21 88.4(4)
C26 P2 C20 C21 -145.6(3)
C32 P2 C20 C21 -30.3(4)
O4 P2 C20 C25 -34.5(4)
C26 P2 C20 C25 91.5(4)
C32 P2 C20 C25 -153.2(3)
C25 C20 C21 C22 -55.6(6)
P2 C20 C21 C22 -178.2(3)
C20 C21 C22 C23 56.5(6)
C21 C22 C23 C24 -54.4(7)
C22 C23 C24 C25 54.5(7)
C23 C24 C25 C20 -55.0(7)
C21 C20 C25 C24 54.0(6)
P2 C20 C25 C24 179.6(4)
O4 P2 C26 C27 52.7(3)
C20 P2 C26 C27 -73.1(3)
C32 P2 C26 C27 171.4(3)
O4 P2 C26 C31 -71.7(3)
C20 P2 C26 C31 162.5(3)
C32 P2 C26 C31 47.0(3)
C31 C26 C27 C28 -54.6(5)
P2 C26 C27 C28 179.9(3)
C26 C27 C28 C29 56.0(5)
C27 C28 C29 C30 -55.7(6)
C28 C29 C30 C31 56.1(6)
C29 C30 C31 C26 -56.3(6)
C27 C26 C31 C30 55.0(5)
P2 C26 C31 C30 -179.7(3)
O4 P2 C32 C33 177.9(4)
C26 P2 C32 C33 55.7(4)
C20 P2 C32 C33 -60.0(4)
O4 P2 C32 C36 -2.0(4)
C26 P2 C32 C36 -124.2(3)
C20 P2 C32 C36 120.1(3)
C36 C32 C33 C34 0.4(6)
P2 C32 C33 C34 -179.5(3)
C36 C32 C33 Br2 179.2(3)
P2 C32 C33 Br2 -0.7(6)
C35 N2 C34 O5 179.7(4)
C35 N2 C34 C33 1.9(7)
C37 O5 C34 N2 2.2(6)
C37 O5 C34 C33 -179.9(4)
C32 C33 C34 N2 -1.8(7)
Br2 C33 C34 N2 179.3(3)
C32 C33 C34 O5 -179.7(4)
Br2 C33 C34 O5 1.4(6)
C34 N2 C35 O6 179.5(4)
C34 N2 C35 C36 -0.6(7)
C38 O6 C35 N2 2.9(7)
C38 O6 C35 C36 -177.0(4)
N2 C35 C36 C32 -0.8(7)
O6 C35 C36 C32 179.2(4)
C33 C32 C36 C35 0.8(6)
P2 C32 C36 C35 -179.3(3)

loop_
_cod_related_entry_id
_cod_related_entry_database
_cod_related_entry_code
1 ChemSpider 24732043
